data_4332637
loop_
_publ_author_name
'White, Rosemary E.'
'Carlson, Christin N.'
'Veauthier, Jacqueline M.'
'Simpson, Cheslan K.'
'Thompson, J. D.'
'Scott, Brian L.'
'Hanusa, Timothy P.'
'John, Kevin D.'

_publ_section_title
;
 Observation of Internal Electron Transfer in Bulky Allyl Ytterbium
 Complexes with Substituted Terpyridine Ligands
;
_journal_issue 17
_journal_name_full 'Inorganic Chemistry'
_journal_page_first 7004
_journal_page_last 7009
_journal_paper_doi 10.1021/ic060603x
_journal_volume 45
_journal_year 2006
_chemical_formula_sum 'C33 H49 N3 Si4 Yb'
_chemical_formula_weight 773.15
_chemical_name_systematic
; 
 ? 
;
_space_group_IT_number 2
_symmetry_space_group_name_Hall '-P 1'
_symmetry_space_group_name_H-M 'P -1'
_atom_sites_solution_hydrogens geom
_atom_sites_solution_primary direct
_atom_sites_solution_secondary difmap
_audit_creation_method SHELXL-97
_cell_angle_alpha 71.618(5)
_cell_angle_beta 77.715(5)
_cell_angle_gamma 71.934(5)
_cell_formula_units_Z 2
_cell_length_a 10.202(4)
_cell_length_b 12.018(4)
_cell_length_c 17.226(6)
_cell_measurement_temperature 293(2)
_cell_volume 1889.9(12)
_computing_structure_refinement 'SHELXL-97 (Sheldrick, 1997)'
_computing_structure_solution 'SHELXS-97 (Sheldrick, 1990)'
_diffrn_ambient_temperature 293(2)
_diffrn_measured_fraction_theta_full 0.975
_diffrn_measured_fraction_theta_max 0.953
_diffrn_radiation_monochromator graphite
_diffrn_radiation_source 'fine-focus sealed tube'
_diffrn_radiation_type MoK\a
_diffrn_radiation_wavelength 0.71073
_diffrn_reflns_av_R_equivalents 0.0564
_diffrn_reflns_av_sigmaI/netI 0.1056
_diffrn_reflns_limit_h_max 12
_diffrn_reflns_limit_h_min -12
_diffrn_reflns_limit_k_max 15
_diffrn_reflns_limit_k_min -15
_diffrn_reflns_limit_l_max 20
_diffrn_reflns_limit_l_min -21
_diffrn_reflns_number 14218
_diffrn_reflns_theta_full 25.00
_diffrn_reflns_theta_max 26.57
_diffrn_reflns_theta_min 1.26
_exptl_absorpt_coefficient_mu 2.625
_exptl_crystal_density_diffrn 1.359
_exptl_crystal_density_method 'not measured'
_exptl_crystal_F_000 788
_refine_diff_density_max 8.844
_refine_diff_density_min -2.044
_refine_diff_density_rms 0.335
_refine_ls_extinction_method none
_refine_ls_goodness_of_fit_ref 1.069
_refine_ls_hydrogen_treatment mixed
_refine_ls_matrix_type full
_refine_ls_number_parameters 358
_refine_ls_number_reflns 7517
_refine_ls_number_restraints 22
_refine_ls_restrained_S_all 1.072
_refine_ls_R_factor_all 0.1278
_refine_ls_R_factor_gt 0.1065
_refine_ls_shift/su_max 0.000
_refine_ls_shift/su_mean 0.000
_refine_ls_structure_factor_coef Fsqd
_refine_ls_weighting_details 'calc w=1/[\s^2^(Fo^2^)+(0.1239P)^2^+86.3286P] where P=(Fo^2^+2Fc^2^)/3'
_refine_ls_weighting_scheme calc
_refine_ls_wR_factor_gt 0.2859
_refine_ls_wR_factor_ref 0.2957
_reflns_number_gt 5775
_reflns_number_total 7517
_reflns_threshold_expression >2sigma(I)
_cod_data_source_file ic060603xsup1.cif
_cod_data_source_block apx261
_cod_original_cell_volume 1889.8(12)
_cod_database_code 4332637

loop_
_symmetry_equiv_pos_as_xyz
'x, y, z'
'-x, -y, -z'

loop_
_atom_site_label
_atom_site_type_symbol
_atom_site_fract_x
_atom_site_fract_y
_atom_site_fract_z
_atom_site_U_iso_or_equiv
_atom_site_adp_type
_atom_site_occupancy
_atom_site_symmetry_multiplicity
_atom_site_calc_flag
_atom_site_refinement_flags
Yb1 Yb 0.04087(7) 0.69923(6) 0.24125(4) 0.0245(2) Uani 1 1 d .
Si1 Si 0.1601(5) 0.8822(4) 0.3676(3) 0.0323(11) Uani 1 1 d .
Si2 Si 0.4086(5) 0.7158(4) 0.0810(3) 0.0309(10) Uani 1 1 d .
Si3 Si -0.3048(5) 0.9727(4) 0.2862(3) 0.0341(11) Uani 1 1 d .
Si4 Si -0.2182(5) 0.4733(4) 0.3017(3) 0.0306(10) Uani 1 1 d .
N1 N -0.0290(15) 0.7545(13) 0.1075(9) 0.033(3) Uani 1 1 d .
N2 N 0.1283(14) 0.5446(13) 0.1804(9) 0.030(3) Uani 1 1 d .
N3 N 0.1689(14) 0.5229(12) 0.3305(9) 0.029(3) Uani 1 1 d .
C1 C -0.1105(17) 0.8654(15) 0.0742(11) 0.031(4) Uani 1 1 d .
H1 H -0.1514 0.9180 0.1074 0.037 Uiso 1 1 calc R
C2 C -0.1355(19) 0.9035(16) -0.0061(11) 0.036(4) Uani 1 1 d .
H2 H -0.1916 0.9807 -0.0268 0.043 Uiso 1 1 calc R
C3 C -0.075(2) 0.825(2) -0.0569(11) 0.041(5) Uani 1 1 d .
H3 H -0.0916 0.8481 -0.1116 0.050 Uiso 1 1 calc R
C4 C 0.0076(19) 0.7129(18) -0.0235(11) 0.037(4) Uani 1 1 d .
H4 H 0.0505 0.6602 -0.0565 0.044 Uiso 1 1 calc R
C5 C 0.0292(18) 0.6762(17) 0.0593(11) 0.034(4) Uani 1 1 d .
C6 C 0.1105(17) 0.5574(16) 0.0990(10) 0.030(4) Uani 1 1 d .
C7 C 0.1691(19) 0.4675(17) 0.0602(11) 0.035(4) Uani 1 1 d .
H7 H 0.1614 0.4833 0.0047 0.041 Uiso 1 1 calc R
C8 C 0.2402(19) 0.3529(17) 0.1022(13) 0.041(5) Uani 1 1 d .
H8 H 0.2753 0.2903 0.0765 0.050 Uiso 1 1 calc R
C9 C 0.2579(18) 0.3334(15) 0.1848(12) 0.035(4) Uani 1 1 d .
H9 H 0.3051 0.2577 0.2149 0.042 Uiso 1 1 calc R
C10 C 0.2032(18) 0.4300(16) 0.2207(11) 0.034(4) Uani 1 1 d .
C11 C 0.2213(16) 0.4185(14) 0.3056(11) 0.029(4) Uani 1 1 d .
C12 C 0.2882(19) 0.3096(15) 0.3600(12) 0.038(4) Uani 1 1 d .
H12 H 0.3224 0.2383 0.3434 0.046 Uiso 1 1 calc R
C13 C 0.302(2) 0.3098(16) 0.4371(11) 0.040(5) Uani 1 1 d .
H13 H 0.3469 0.2390 0.4733 0.049 Uiso 1 1 calc R
C14 C 0.250(2) 0.4160(17) 0.4603(12) 0.041(4) Uani 1 1 d .
H14 H 0.2579 0.4172 0.5127 0.049 Uiso 1 1 calc R
C15 C 0.1858(17) 0.5191(15) 0.4073(11) 0.033(4) Uani 1 1 d .
H15 H 0.1522 0.5902 0.4242 0.040 Uiso 1 1 calc R
C16 C 0.0009(18) 0.8780(19) 0.4461(11) 0.038(4) Uani 1 1 d .
H16A H -0.0208 0.8018 0.4569 0.058 Uiso 1 1 calc R
H16B H -0.0760 0.9433 0.4251 0.058 Uiso 1 1 calc R
H16C H 0.0183 0.8867 0.4962 0.058 Uiso 1 1 calc R
C17 C 0.182(2) 1.0386(17) 0.3390(13) 0.048(5) Uani 1 1 d .
H17A H 0.1924 1.0570 0.3872 0.072 Uiso 1 1 calc R
H17B H 0.1010 1.0955 0.3158 0.072 Uiso 1 1 calc R
H17C H 0.2625 1.0441 0.2991 0.072 Uiso 1 1 calc R
C18 C 0.3178(19) 0.7810(19) 0.4120(11) 0.039(4) Uani 1 1 d .
H18A H 0.3982 0.7938 0.3733 0.058 Uiso 1 1 calc R
H18B H 0.3153 0.6980 0.4239 0.058 Uiso 1 1 calc R
H18C H 0.3223 0.7982 0.4620 0.058 Uiso 1 1 calc R
C19 C 0.476(2) 0.5499(19) 0.1132(13) 0.045(5) Uani 1 1 d .
H19A H 0.4056 0.5125 0.1128 0.067 Uiso 1 1 calc R
H19B H 0.5013 0.5254 0.1679 0.067 Uiso 1 1 calc R
H19C H 0.5563 0.5250 0.0757 0.067 Uiso 1 1 calc R
C20 C 0.5520(19) 0.7833(18) 0.0817(13) 0.042(5) Uani 1 1 d .
H20A H 0.5668 0.7694 0.1376 0.063 Uiso 1 1 calc R
H20B H 0.5263 0.8692 0.0560 0.063 Uiso 1 1 calc R
H20C H 0.6361 0.7459 0.0518 0.063 Uiso 1 1 calc R
C21 C 0.361(2) 0.761(2) -0.0246(12) 0.049(5) Uani 1 1 d .
H21A H 0.4405 0.7314 -0.0610 0.073 Uiso 1 1 calc R
H21B H 0.3314 0.8482 -0.0434 0.073 Uiso 1 1 calc R
H21C H 0.2870 0.7275 -0.0243 0.073 Uiso 1 1 calc R
C22 C -0.4358(18) 0.9920(15) 0.2170(12) 0.036(4) Uani 1 1 d .
H22A H -0.3882 0.9673 0.1683 0.053 Uiso 1 1 calc R
H22B H -0.4873 1.0757 0.2017 0.053 Uiso 1 1 calc R
H22C H -0.4986 0.9427 0.2459 0.053 Uiso 1 1 calc R
C23 C -0.401(2) 1.0076(18) 0.3855(13) 0.047(5) Uani 1 1 d .
H23A H -0.4690 0.9615 0.4078 0.070 Uiso 1 1 calc R
H23B H -0.4472 1.0927 0.3750 0.070 Uiso 1 1 calc R
H23C H -0.3367 0.9863 0.4243 0.070 Uiso 1 1 calc R
C24 C -0.207(2) 1.0903(17) 0.2357(13) 0.042(5) Uani 1 1 d .
H24A H -0.1386 1.0817 0.2695 0.063 Uiso 1 1 calc R
H24B H -0.2700 1.1697 0.2289 0.063 Uiso 1 1 calc R
H24C H -0.1609 1.0799 0.1827 0.063 Uiso 1 1 calc R
C25 C -0.187(2) 0.468(2) 0.1927(14) 0.052(5) Uani 1 1 d .
H25A H -0.2227 0.5478 0.1582 0.078 Uiso 1 1 calc R
H25B H -0.2338 0.4133 0.1871 0.078 Uiso 1 1 calc R
H25C H -0.0893 0.4403 0.1765 0.078 Uiso 1 1 calc R
C26 C -0.123(2) 0.3265(17) 0.3675(15) 0.049(5) Uani 1 1 d .
H26A H -0.1646 0.2634 0.3703 0.073 Uiso 1 1 calc R
H26B H -0.1288 0.3341 0.4220 0.073 Uiso 1 1 calc R
H26C H -0.0276 0.3065 0.3440 0.073 Uiso 1 1 calc R
C27 C -0.4087(18) 0.494(2) 0.3371(13) 0.045(5) Uani 1 1 d .
H27A H -0.4588 0.5735 0.3093 0.068 Uiso 1 1 calc R
H27B H -0.4258 0.4838 0.3955 0.068 Uiso 1 1 calc R
H27C H -0.4390 0.4339 0.3245 0.068 Uiso 1 1 calc R
C28 C -0.1614(16) 0.5984(15) 0.3178(9) 0.036(3) Uani 1 1 d D
C29 C -0.2267(16) 0.7355(14) 0.2879(9) 0.036(3) Uani 1 1 d D
H29 H -0.2965 0.7621 0.2542 0.044 Uiso 1 1 calc R
C30 C -0.1895(16) 0.8165(17) 0.3074(10) 0.036(3) Uani 1 1 d D
C31 C 0.2517(17) 0.7808(13) 0.1512(10) 0.030(2) Uani 1 1 d DU
C32 C 0.2446(15) 0.7900(12) 0.2416(9) 0.030(2) Uani 1 1 d DU
H32 H 0.3220 0.7533 0.2698 0.036 Uiso 1 1 calc R
C33 C 0.1324(15) 0.8478(12) 0.2756(11) 0.030(2) Uani 1 1 d DU

loop_
_atom_site_aniso_label
_atom_site_aniso_U_11
_atom_site_aniso_U_22
_atom_site_aniso_U_33
_atom_site_aniso_U_23
_atom_site_aniso_U_13
_atom_site_aniso_U_12
Yb1 0.0260(4) 0.0218(3) 0.0213(4) -0.0077(2) 0.0037(2) -0.0028(2)
Si1 0.033(3) 0.032(2) 0.035(3) -0.020(2) 0.009(2) -0.010(2)
Si2 0.030(2) 0.039(3) 0.024(2) -0.014(2) 0.0055(19) -0.010(2)
Si3 0.031(3) 0.026(2) 0.036(3) -0.010(2) 0.002(2) 0.0030(19)
Si4 0.026(2) 0.026(2) 0.035(3) -0.0094(19) 0.0027(19) -0.0040(18)
N1 0.032(8) 0.033(7) 0.028(8) -0.004(6) 0.003(6) -0.010(6)
N2 0.027(7) 0.038(8) 0.032(8) -0.022(6) 0.012(6) -0.014(6)
N3 0.024(7) 0.023(6) 0.035(8) -0.009(6) 0.003(6) -0.003(5)
C1 0.026(9) 0.031(9) 0.034(9) -0.012(7) -0.001(7) -0.005(7)
C2 0.033(9) 0.030(9) 0.037(10) 0.005(7) -0.006(8) -0.009(7)
C3 0.045(11) 0.067(13) 0.021(9) -0.008(9) -0.003(8) -0.032(10)
C4 0.032(9) 0.048(11) 0.036(10) -0.015(8) -0.005(8) -0.013(8)
C5 0.031(9) 0.042(10) 0.032(9) -0.011(8) 0.002(7) -0.018(8)
C6 0.029(9) 0.046(10) 0.025(8) -0.025(8) 0.007(7) -0.015(7)
C7 0.036(10) 0.047(10) 0.024(8) -0.005(8) -0.009(7) -0.019(8)
C8 0.036(10) 0.033(9) 0.059(13) -0.031(9) 0.008(9) -0.006(8)
C9 0.026(9) 0.027(8) 0.046(11) -0.014(8) 0.005(8) -0.002(7)
C10 0.028(9) 0.032(9) 0.040(10) -0.016(8) 0.004(7) -0.002(7)
C11 0.022(8) 0.021(7) 0.041(10) -0.015(7) 0.007(7) -0.006(6)
C12 0.038(10) 0.023(8) 0.044(11) -0.008(7) 0.001(8) 0.001(7)
C13 0.050(11) 0.027(9) 0.029(9) 0.010(7) -0.014(8) 0.000(8)
C14 0.043(11) 0.042(10) 0.032(10) 0.001(8) 0.002(8) -0.017(9)
C15 0.027(9) 0.027(8) 0.033(10) 0.001(7) 0.002(7) -0.003(7)
C16 0.025(9) 0.060(12) 0.028(9) -0.018(9) -0.002(7) -0.004(8)
C17 0.054(13) 0.039(10) 0.053(12) -0.023(9) 0.020(10) -0.020(9)
C18 0.035(10) 0.065(13) 0.031(9) -0.029(9) 0.002(8) -0.021(9)
C19 0.034(10) 0.054(12) 0.046(12) -0.017(9) 0.004(9) -0.013(9)
C20 0.031(10) 0.050(11) 0.052(12) -0.021(9) 0.008(9) -0.019(9)
C21 0.054(13) 0.057(13) 0.033(10) -0.025(9) 0.009(9) -0.009(10)
C22 0.026(9) 0.021(8) 0.049(11) -0.001(7) 0.002(8) -0.003(6)
C23 0.043(11) 0.038(10) 0.051(12) -0.015(9) -0.003(9) 0.002(9)
C24 0.044(11) 0.035(10) 0.046(11) -0.005(8) -0.003(9) -0.017(8)
C25 0.047(12) 0.055(13) 0.060(14) -0.032(11) 0.010(10) -0.016(10)
C26 0.030(10) 0.035(10) 0.074(15) -0.009(10) -0.001(10) -0.009(8)
C27 0.017(8) 0.066(13) 0.052(12) -0.028(10) 0.005(8) -0.005(8)
C28 0.014(4) 0.069(7) 0.015(4) -0.017(5) 0.008(3) 0.003(4)
C29 0.014(4) 0.069(7) 0.015(4) -0.017(5) 0.008(3) 0.003(4)
C30 0.014(4) 0.069(7) 0.015(4) -0.017(5) 0.008(3) 0.003(4)
C31 0.025(4) 0.012(3) 0.053(5) 0.004(3) -0.011(3) -0.013(3)
C32 0.025(4) 0.012(3) 0.053(5) 0.004(3) -0.011(3) -0.013(3)
C33 0.025(4) 0.012(3) 0.053(5) 0.004(3) -0.011(3) -0.013(3)

loop_
_atom_type_symbol
_atom_type_description
_atom_type_scat_dispersion_real
_atom_type_scat_dispersion_imag
_atom_type_scat_source
C C 0.0033 0.0016 'International Tables Vol C Tables 4.2.6.8 and 6.1.1.4'
H H 0.0000 0.0000 'International Tables Vol C Tables 4.2.6.8 and 6.1.1.4'
N N 0.0061 0.0033 'International Tables Vol C Tables 4.2.6.8 and 6.1.1.4'
Si Si 0.0817 0.0704 'International Tables Vol C Tables 4.2.6.8 and 6.1.1.4'
Yb Yb -0.3850 5.5486 'International Tables Vol C Tables 4.2.6.8 and 6.1.1.4'

loop_
_geom_angle_atom_site_label_1
_geom_angle_atom_site_label_2
_geom_angle_atom_site_label_3
_geom_angle
N2 Yb1 N3 68.8(5)
N2 Yb1 N1 68.4(5)
N3 Yb1 N1 137.1(5)
N2 Yb1 C33 137.0(5)
N3 Yb1 C33 95.8(5)
N1 Yb1 C33 117.4(5)
N2 Yb1 C30 141.3(5)
N3 Yb1 C30 116.4(5)
N1 Yb1 C30 95.8(5)
C33 Yb1 C30 81.7(5)
N2 Yb1 C29 112.3(5)
N3 Yb1 C29 111.5(5)
N1 Yb1 C29 82.7(5)
C33 Yb1 C29 110.7(5)
C30 Yb1 C29 29.0(4)
N2 Yb1 C28 87.9(5)
N3 Yb1 C28 80.9(5)
N1 Yb1 C28 95.1(5)
C33 Yb1 C28 130.6(5)
C30 Yb1 C28 57.5(5)
C29 Yb1 C28 34.1(4)
N2 Yb1 C31 84.6(5)
N3 Yb1 C31 98.1(5)
N1 Yb1 C31 80.3(5)
C33 Yb1 C31 57.2(5)
C30 Yb1 C31 128.9(5)
C29 Yb1 C31 149.5(5)
C28 Yb1 C31 172.2(5)
N2 Yb1 C32 108.6(5)
N3 Yb1 C32 83.6(5)
N1 Yb1 C32 112.4(5)
C33 Yb1 C32 28.4(4)
C30 Yb1 C32 110.1(5)
C29 Yb1 C32 139.2(5)
C28 Yb1 C32 151.4(5)
C31 Yb1 C32 35.0(4)
C18 Si1 C17 106.1(10)
C18 Si1 C33 113.2(7)
C17 Si1 C33 109.8(9)
C18 Si1 C16 111.4(8)
C17 Si1 C16 107.1(9)
C33 Si1 C16 109.0(8)
C19 Si2 C21 108.8(10)
C19 Si2 C20 107.3(9)
C21 Si2 C20 110.0(10)
C19 Si2 C31 114.8(8)
C21 Si2 C31 108.7(8)
C20 Si2 C31 107.2(8)
C30 Si3 C24 112.5(9)
C30 Si3 C23 110.2(8)
C24 Si3 C23 106.3(10)
C30 Si3 C22 111.0(8)
C24 Si3 C22 108.0(8)
C23 Si3 C22 108.7(9)
C25 Si4 C26 110.1(10)
C25 Si4 C27 107.6(10)
C26 Si4 C27 108.0(10)
C25 Si4 C28 113.7(9)
C26 Si4 C28 107.6(9)
C27 Si4 C28 109.6(8)
C1 N1 C5 118.7(15)
C1 N1 Yb1 122.6(12)
C5 N1 Yb1 118.2(11)
C10 N2 C6 114.8(14)
C10 N2 Yb1 122.7(11)
C6 N2 Yb1 122.5(11)
C15 N3 C11 118.2(14)
C15 N3 Yb1 122.7(10)
C11 N3 Yb1 119.0(12)
N1 C1 C2 122.9(16)
C1 C2 C3 119.2(17)
C4 C3 C2 118.0(17)
C3 C4 C5 121.2(18)
N1 C5 C4 119.9(17)
N1 C5 C6 116.3(15)
C4 C5 C6 123.8(17)
C7 C6 N2 123.0(16)
C7 C6 C5 123.1(16)
N2 C6 C5 113.8(14)
C6 C7 C8 121.0(17)
C7 C8 C9 118.3(16)
C10 C9 C8 118.7(16)
N2 C10 C9 123.9(17)
N2 C10 C11 114.0(14)
C9 C10 C11 122.1(16)
N3 C11 C12 120.2(16)
N3 C11 C10 115.4(15)
C12 C11 C10 124.4(15)
C13 C12 C11 119.6(16)
C12 C13 C14 118.9(16)
C15 C14 C13 120.4(19)
C14 C15 N3 122.6(17)
C29 C28 Si4 126.9(12)
C29 C28 Yb1 72.9(9)
Si4 C28 Yb1 131.6(7)
C30 C29 C28 123.4(16)
C30 C29 Yb1 73.8(9)
C28 C29 Yb1 73.0(8)
C29 C30 Si3 117.1(13)
C29 C30 Yb1 77.2(10)
Si3 C30 Yb1 137.7(8)
C32 C31 Si2 128.8(11)
C32 C31 Yb1 72.5(8)
Si2 C31 Yb1 133.4(7)
C33 C32 C31 119.5(15)
C33 C32 Yb1 70.8(9)
C31 C32 Yb1 72.5(8)
C32 C33 Si1 111.9(13)
C32 C33 Yb1 80.7(10)
Si1 C33 Yb1 139.2(8)

loop_
_geom_bond_atom_site_label_1
_geom_bond_atom_site_label_2
_geom_bond_distance
Yb1 N2 2.269(13)
Yb1 N3 2.376(14)
Yb1 N1 2.387(15)
Yb1 C33 2.518(15)
Yb1 C30 2.575(15)
Yb1 C29 2.615(15)
Yb1 C28 2.617(17)
Yb1 C31 2.631(15)
Yb1 C32 2.632(15)
Si1 C18 1.84(2)
Si1 C17 1.857(19)
Si1 C33 1.856(19)
Si1 C16 1.881(18)
Si2 C19 1.84(2)
Si2 C21 1.85(2)
Si2 C20 1.884(19)
Si2 C31 1.905(17)
Si3 C30 1.849(18)
Si3 C24 1.867(18)
Si3 C23 1.88(2)
Si3 C22 1.89(2)
Si4 C25 1.85(2)
Si4 C26 1.87(2)
Si4 C27 1.871(18)
Si4 C28 1.88(2)
N1 C1 1.35(2)
N1 C5 1.36(2)
N2 C10 1.39(2)
N2 C6 1.41(2)
N3 C15 1.35(2)
N3 C11 1.37(2)
C1 C2 1.36(3)
C2 C3 1.40(3)
C3 C4 1.37(3)
C4 C5 1.40(3)
C5 C6 1.44(3)
C6 C7 1.36(2)
C7 C8 1.39(3)
C8 C9 1.41(3)
C9 C10 1.39(2)
C10 C11 1.47(3)
C11 C12 1.41(2)
C12 C13 1.37(3)
C13 C14 1.37(3)
C14 C15 1.35(2)
C28 C29 1.534(16)
C29 C30 1.302(16)
C31 C32 1.582(16)
C32 C33 1.270(16)
